data_4516892
loop_
_publ_author_name
'Angamuthu, Venkatachalam'
'Chang, Wen-Jung'
'Hou, Duen-Ren'

_publ_section_title
;
 Anti-addition of Dimethylsulfoxonium Methylide to Acyclic
 \a,\b-Unsaturated Ketones and Its Application in Formal Synthesis of an
 Eicosanoid.
;
_journal_issue 8
_journal_name_full 'ACS omega'
_journal_page_first 4088
_journal_page_last 4099
_journal_paper_doi 10.1021/acsomega.7b00663
_journal_volume 2
_journal_year 2017
_chemical_formula_sum 'C23 H29 N O3'
_chemical_formula_weight 367.47
_space_group_crystal_system monoclinic
_space_group_IT_number 4
_space_group_name_Hall 'P 2yb'
_space_group_name_H-M_alt 'P 1 21 1'
_atom_sites_solution_hydrogens geom
_audit_creation_method SHELXL-2013
_cell_angle_alpha 90
_cell_angle_beta 103.499(2)
_cell_angle_gamma 90
_cell_formula_units_Z 4
_cell_length_a 12.4742(5)
_cell_length_b 9.8102(4)
_cell_length_c 17.1419(8)
_cell_measurement_reflns_used 9861
_cell_measurement_temperature 296(2)
_cell_measurement_theta_max 28.22
_cell_measurement_theta_min 2.44
_cell_volume 2039.78(15)
_computing_cell_refinement 'SAINT V8.27B (Bruker AXS Inc., 2012)'
_computing_data_collection 'Bruker APEX2'
_computing_data_reduction 'SAINT V8.27B (Bruker AXS Inc., 2012)'
_computing_molecular_graphics 'Bruker SHELXTL'
_computing_publication_material 'Bruker SHELXTL'
_computing_structure_refinement 'SHELXL-97 (Sheldrick, 2008)'
_computing_structure_solution 'SHELXS-97 (Sheldrick, 2008)'
_diffrn_ambient_temperature 296(2)
_diffrn_measured_fraction_theta_full 0.956
_diffrn_measured_fraction_theta_max 0.906
_diffrn_measurement_device_type 'Bruker APEX-II CCD'
_diffrn_measurement_method '\f and \w scans'
_diffrn_radiation_type MoK\a
_diffrn_radiation_wavelength 0.71073
_diffrn_reflns_av_R_equivalents 0.0177
_diffrn_reflns_av_unetI/netI 0.0207
_diffrn_reflns_Laue_measured_fraction_full 0.956
_diffrn_reflns_Laue_measured_fraction_max 0.906
_diffrn_reflns_limit_h_max 16
_diffrn_reflns_limit_h_min -16
_diffrn_reflns_limit_k_max 13
_diffrn_reflns_limit_k_min -8
_diffrn_reflns_limit_l_max 22
_diffrn_reflns_limit_l_min -22
_diffrn_reflns_number 20304
_diffrn_reflns_point_group_measured_fraction_full 0.803
_diffrn_reflns_point_group_measured_fraction_max 0.722
_diffrn_reflns_theta_full 25.000
_diffrn_reflns_theta_max 28.321
_diffrn_reflns_theta_min 1.679
_diffrn_source 'fine-focus sealed tube'
_exptl_absorpt_coefficient_mu 0.078
_exptl_absorpt_correction_T_max 0.7457
_exptl_absorpt_correction_T_min 0.7222
_exptl_absorpt_correction_type multi-scan
_exptl_absorpt_process_details 'SADABS V2008/1 (Bruker AXS Inc.)'
_exptl_crystal_colour Colorless
_exptl_crystal_density_diffrn 1.197
_exptl_crystal_description Columnar
_exptl_crystal_F_000 792
_exptl_crystal_size_max 0.12
_exptl_crystal_size_mid 0.08
_exptl_crystal_size_min 0.06
_refine_diff_density_max 0.591
_refine_diff_density_min -0.424
_refine_diff_density_rms 0.044
_refine_ls_abs_structure_details
;
 Flack x determined using 1892 quotients [(I+)-(I-)]/[(I+)+(I-)]
 (Parsons and Flack (2004), Acta Cryst. A60, s61).
;
_refine_ls_abs_structure_Flack 0.0(2)
_refine_ls_extinction_coef 0.006(2)
_refine_ls_extinction_expression Fc^*^=kFc[1+0.001xFc^2^\l^3^/sin(2\q)]^-1/4^
_refine_ls_extinction_method SHELXL
_refine_ls_goodness_of_fit_ref 1.054
_refine_ls_hydrogen_treatment constr
_refine_ls_matrix_type full
_refine_ls_number_parameters 488
_refine_ls_number_reflns 7339
_refine_ls_number_restraints 1
_refine_ls_restrained_S_all 1.054
_refine_ls_R_factor_all 0.0870
_refine_ls_R_factor_gt 0.0704
_refine_ls_shift/su_max 0.009
_refine_ls_shift/su_mean 0.000
_refine_ls_structure_factor_coef Fsqd
_refine_ls_weighting_details
;
 w=1/[\s^2^(Fo^2^)+(0.0890P)^2^+1.1377P]
 where P=(Fo^2^+2Fc^2^)/3
;
_refine_ls_weighting_scheme calc
_refine_ls_wR_factor_gt 0.1821
_refine_ls_wR_factor_ref 0.1971
_reflns_Friedel_coverage 0.508
_reflns_Friedel_fraction_full 0.629
_reflns_Friedel_fraction_max 0.516
_reflns_number_gt 5823
_reflns_number_total 7339
_reflns_threshold_expression 'I > 2\s(I)'
_cod_data_source_file ao7b00663_si_002.cif
_cod_data_source_block 16JN28_0m
_cod_depositor_comments
;

2020-08-12
Z value and formula fixed to values more according to usual
chemical conventions.                 miguel
;
_cod_original_formula_sum 'C46 H58 N2 O6'
_cod_original_formula_weight 734.94
_cod_original_formula_units_Z 2
_cod_original_sg_symbol_H-M 'P 21'
_cod_database_code 4516892
_shelx_space_group_comment
;
The symmetry employed for this shelxl refinement is uniquely defined
by the following loop, which should always be used as a source of
symmetry information in preference to the above space-group names.
They are only intended as comments.
;
_shelxl_version_number 2013-2

loop_
_space_group_symop_operation_xyz
'x, y, z'
'-x, y+1/2, -z'

loop_
_atom_site_label
_atom_site_type_symbol
_atom_site_fract_x
_atom_site_fract_y
_atom_site_fract_z
_atom_site_U_iso_or_equiv
_atom_site_adp_type
_atom_site_occupancy
_atom_site_site_symmetry_order
_atom_site_calc_flag
_atom_site_refinement_flags_posn
_atom_site_refinement_flags_adp
O1 O -0.2501(2) -0.7648(4) -0.31987(17) 0.0640(9) Uani 1 1 d . .
O2 O -0.1376(2) -0.7334(4) -0.40536(17) 0.0631(8) Uani 1 1 d . .
O3 O -0.3427(3) -0.8122(4) -0.0874(3) 0.0787(12) Uani 1 1 d . .
O4 O -0.1778(2) -0.7991(4) -0.11949(19) 0.0607(9) Uani 1 1 d . .
O5 O -0.3938(3) -0.3129(5) -0.3974(3) 0.0892(13) Uani 1 1 d . .
O6 O -0.5374(3) -0.6632(5) 0.0944(2) 0.0868(13) Uani 1 1 d . .
N1 N -0.0735(3) -0.7344(5) -0.2694(2) 0.0620(11) Uani 1 1 d . .
H1A H -0.0956 -0.7390 -0.2255 0.074 Uiso 1 1 calc R U
N2 N -0.2618(4) -0.9995(6) -0.1113(5) 0.116(3) Uani 1 1 d . .
H2A H -0.3240 -1.0311 -0.1061 0.140 Uiso 1 1 calc R U
C1 C -0.2273(4) -0.1603(6) -0.4386(3) 0.0647(13) Uani 1 1 d . .
H1 H -0.2877 -0.1125 -0.4297 0.078 Uiso 1 1 calc R U
C2 C -0.1363(5) -0.0905(6) -0.4493(3) 0.0746(15) Uani 1 1 d . .
H2 H -0.1360 0.0042 -0.4488 0.089 Uiso 1 1 calc R U
C3 C -0.0464(5) -0.1597(7) -0.4606(3) 0.0707(14) Uani 1 1 d . .
H3 H 0.0152 -0.1120 -0.4675 0.085 Uiso 1 1 calc R U
C4 C -0.0465(4) -0.2988(6) -0.4618(3) 0.0680(14) Uani 1 1 d . .
H4 H 0.0156 -0.3452 -0.4687 0.082 Uiso 1 1 calc R U
C5 C -0.1389(4) -0.3723(6) -0.4527(3) 0.0568(12) Uani 1 1 d . .
H5 H -0.1390 -0.4670 -0.4546 0.068 Uiso 1 1 calc R U
C6 C -0.2295(3) -0.3026(5) -0.4410(2) 0.0510(10) Uani 1 1 d . .
C7 C -0.3290(4) -0.3756(5) -0.4276(3) 0.0560(12) Uani 1 1 d . .
C8 C -0.3481(4) -0.5192(6) -0.4511(3) 0.0567(12) Uani 1 1 d . .
H8 H -0.2990 -0.5591 -0.4821 0.068 Uiso 1 1 calc R U
C9 C -0.4649(4) -0.5710(7) -0.4693(3) 0.0722(15) Uani 1 1 d . .
H9A H -0.5226 -0.5067 -0.4656 0.087 Uiso 1 1 calc R U
H9B H -0.4858 -0.6390 -0.5111 0.087 Uiso 1 1 calc R U
C10 C -0.3874(3) -0.6129(6) -0.3934(3) 0.0574(12) Uani 1 1 d . .
H10 H -0.3992 -0.5694 -0.3447 0.069 Uiso 1 1 calc R U
C11 C -0.3475(4) -0.7585(6) -0.3836(2) 0.0588(12) Uani 1 1 d . .
H11A H -0.3308 -0.7906 -0.4337 0.071 Uiso 1 1 calc R U
C12 C -0.1510(3) -0.7429(5) -0.3380(2) 0.0543(10) Uani 1 1 d . .
C13 C 0.0458(3) -0.7181(5) -0.2618(2) 0.0479(9) Uani 1 1 d . .
C14 C 0.0958(4) -0.8401(5) -0.2955(3) 0.0596(12) Uani 1 1 d . .
H14A H 0.0634 -0.8482 -0.3526 0.071 Uiso 1 1 calc R U
H14B H 0.0795 -0.9229 -0.2696 0.071 Uiso 1 1 calc R U
C15 C 0.2205(4) -0.8231(6) -0.2817(3) 0.0661(13) Uani 1 1 d . .
H15A H 0.2517 -0.9019 -0.3037 0.079 Uiso 1 1 calc R U
C16 C 0.2469(4) -0.6940(8) -0.3220(3) 0.0781(17) Uani 1 1 d . .
H16A H 0.3262 -0.6832 -0.3126 0.094 Uiso 1 1 calc R U
H16B H 0.2167 -0.7000 -0.3794 0.094 Uiso 1 1 calc R U
C17 C 0.1983(5) -0.5735(6) -0.2886(4) 0.0768(16) Uani 1 1 d . .
H17A H 0.2143 -0.4905 -0.3156 0.092 Uiso 1 1 calc R U
C18 C 0.0725(4) -0.5911(5) -0.3032(3) 0.0644(13) Uani 1 1 d . .
H18A H 0.0409 -0.5123 -0.2828 0.077 Uiso 1 1 calc R U
H18B H 0.0405 -0.5978 -0.3603 0.077 Uiso 1 1 calc R U
C19 C 0.0983(4) -0.7074(7) -0.1718(2) 0.0659(14) Uani 1 1 d . .
H19A H 0.0673 -0.6301 -0.1495 0.079 Uiso 1 1 calc R U
H19B H 0.0819 -0.7891 -0.1449 0.079 Uiso 1 1 calc R U
C20 C 0.2230(4) -0.6902(7) -0.1576(3) 0.0726(15) Uani 1 1 d . .
H20A H 0.2556 -0.6834 -0.0999 0.087 Uiso 1 1 calc R U
C21 C 0.2709(4) -0.8124(6) -0.1917(3) 0.0724(15) Uani 1 1 d . .
H21A H 0.2554 -0.8948 -0.1651 0.087 Uiso 1 1 calc R U
H21B H 0.3503 -0.8027 -0.1824 0.087 Uiso 1 1 calc R U
C22 C 0.2479(5) -0.5609(7) -0.1995(4) 0.0854(18) Uani 1 1 d . .
H22A H 0.2169 -0.4825 -0.1782 0.102 Uiso 1 1 calc R U
H22B H 0.3270 -0.5481 -0.1900 0.102 Uiso 1 1 calc R U
C23 C -0.4305(5) -0.8530(7) -0.3596(4) 0.0766(15) Uani 1 1 d . .
H23A H -0.4016 -0.9440 -0.3537 0.115 Uiso 1 1 calc R U
H23B H -0.4981 -0.8516 -0.4002 0.115 Uiso 1 1 calc R U
H23C H -0.4445 -0.8230 -0.3096 0.115 Uiso 1 1 calc R U
C24 C -0.4372(5) -0.7120(13) 0.2569(4) 0.122(3) Uani 1 1 d . .
H24A H -0.5137 -0.7179 0.2413 0.147 Uiso 1 1 calc R U
C25 C -0.3863(6) -0.7308(14) 0.3361(4) 0.135(4) Uani 1 1 d . .
H25A H -0.4288 -0.7464 0.3731 0.162 Uiso 1 1 calc R U
C26 C -0.2747(5) -0.7271(8) 0.3612(4) 0.0854(17) Uani 1 1 d . .
H26A H -0.2403 -0.7398 0.4150 0.103 Uiso 1 1 calc R U
C27 C -0.2150(4) -0.7044(7) 0.3060(3) 0.0734(15) Uani 1 1 d . .
H27A H -0.1385 -0.7033 0.3219 0.088 Uiso 1 1 calc R U
C28 C -0.2659(4) -0.6828(6) 0.2266(3) 0.0647(13) Uani 1 1 d . .
H28A H -0.2226 -0.6667 0.1901 0.078 Uiso 1 1 calc R U
C29 C -0.3789(4) -0.6845(6) 0.1996(3) 0.0602(12) Uani 1 1 d . .
C30 C -0.4372(4) -0.6572(6) 0.1154(3) 0.0624(13) Uani 1 1 d . .
C31 C -0.3731(4) -0.6166(6) 0.0565(3) 0.0625(13) Uani 1 1 d . .
H31A H -0.2927 -0.6250 0.0735 0.075 Uiso 1 1 calc R U
C32 C -0.4176(5) -0.4954(6) 0.0042(4) 0.0816(17) Uani 1 1 d . .
H32A H -0.4857 -0.4546 0.0108 0.098 Uiso 1 1 calc R U
H32B H -0.3647 -0.4316 -0.0085 0.098 Uiso 1 1 calc R U
C33 C -0.4236(4) -0.6318(5) -0.0318(3) 0.0554(11) Uani 1 1 d . .
H33A H -0.4972 -0.6730 -0.0453 0.066 Uiso 1 1 calc R U
C34 C -0.3509(4) -0.6660(5) -0.0880(3) 0.0575(11) Uani 1 1 d . .
H34A H -0.2775 -0.6271 -0.0668 0.069 Uiso 1 1 calc R U
C35 C -0.2521(4) -0.8663(5) -0.1073(3) 0.0593(12) Uani 1 1 d . .
C36 C -0.1819(3) -1.1020(5) -0.1234(3) 0.0503(10) Uani 1 1 d . .
C37 C -0.1792(15) -1.202(2) -0.0699(9) 0.372(17) Uani 1 1 d . .
H37A H -0.2527 -1.2176 -0.0618 0.446 Uiso 1 1 calc R U
H37B H -0.1314 -1.1765 -0.0188 0.446 Uiso 1 1 calc R U
C38 C -0.1262(7) -1.3626(7) -0.1081(6) 0.107(3) Uani 1 1 d . .
H38A H -0.1477 -1.4487 -0.0871 0.129 Uiso 1 1 calc R U
C39 C -0.1521(6) -1.3483(10) -0.1951(6) 0.114(3) Uani 1 1 d . .
H39A H -0.1310 -1.4319 -0.2178 0.137 Uiso 1 1 calc R U
H39B H -0.2314 -1.3389 -0.2138 0.137 Uiso 1 1 calc R U
C40 C -0.1038(13) -1.2428(13) -0.2243(5) 0.173(5) Uani 1 1 d . .
H40A H -0.1116 -1.2489 -0.2824 0.207 Uiso 1 1 calc R U
C41 C -0.2081(10) -1.1404(17) -0.1984(6) 0.281(12) Uani 1 1 d . .
H41A H -0.2204 -1.0603 -0.2325 0.337 Uiso 1 1 calc R U
H41B H -0.2765 -1.1916 -0.2082 0.337 Uiso 1 1 calc R U
C42 C -0.0123(8) -1.1874(13) -0.1879(9) 0.153(5) Uani 1 1 d . .
H42A H -0.0155 -1.0922 -0.2036 0.183 Uiso 1 1 calc R U
H42B H 0.0458 -1.2292 -0.2087 0.183 Uiso 1 1 calc R U
C43 C 0.0223(5) -1.1920(9) -0.1001(7) 0.117(3) Uani 1 1 d . .
H43A H 0.1001 -1.1736 -0.0756 0.140 Uiso 1 1 calc R U
C44 C -0.0301(12) -1.306(2) -0.0667(7) 0.242(9) Uani 1 1 d . .
H44A H 0.0238 -1.3787 -0.0548 0.291 Uiso 1 1 calc R U
H44B H -0.0425 -1.2751 -0.0157 0.291 Uiso 1 1 calc R U
C45 C -0.0660(9) -1.0620(15) -0.1058(15) 0.353(17) Uani 1 1 d . .
H45A H -0.0488 -1.0130 -0.0553 0.423 Uiso 1 1 calc R U
H45B H -0.0551 -0.9997 -0.1472 0.423 Uiso 1 1 calc R U
C46 C -0.3952(5) -0.6135(8) -0.1706(3) 0.0887(19) Uani 1 1 d . .
H46A H -0.3462 -0.6382 -0.2040 0.133 Uiso 1 1 calc R U
H46B H -0.4015 -0.5161 -0.1692 0.133 Uiso 1 1 calc R U
H46C H -0.4666 -0.6525 -0.1921 0.133 Uiso 1 1 calc R U

loop_
_atom_site_aniso_label
_atom_site_aniso_U_11
_atom_site_aniso_U_22
_atom_site_aniso_U_33
_atom_site_aniso_U_23
_atom_site_aniso_U_13
_atom_site_aniso_U_12
O1 0.0528(16) 0.084(3) 0.0552(16) 0.0071(17) 0.0136(13) 0.0009(17)
O2 0.0626(17) 0.076(2) 0.0537(15) -0.0004(17) 0.0200(13) 0.0018(17)
O3 0.068(2) 0.050(2) 0.139(3) -0.023(2) 0.066(2) -0.0117(16)
O4 0.0474(17) 0.067(2) 0.0717(19) -0.0008(17) 0.0227(14) -0.0072(15)
O5 0.068(2) 0.087(3) 0.124(3) -0.003(3) 0.045(2) 0.014(2)
O6 0.0457(18) 0.120(4) 0.102(3) -0.020(3) 0.0319(17) 0.001(2)
N1 0.0520(19) 0.088(3) 0.0478(16) 0.003(2) 0.0152(14) 0.006(2)
N2 0.084(3) 0.057(3) 0.244(8) -0.052(4) 0.110(4) -0.019(3)
C1 0.063(3) 0.055(3) 0.076(3) 0.003(3) 0.017(2) 0.014(2)
C2 0.086(4) 0.053(3) 0.079(4) 0.004(3) 0.009(3) 0.001(3)
C3 0.068(3) 0.071(4) 0.072(3) 0.004(3) 0.015(2) -0.006(3)
C4 0.053(3) 0.071(4) 0.082(3) 0.002(3) 0.020(2) 0.005(3)
C5 0.056(3) 0.057(3) 0.059(3) 0.000(2) 0.016(2) 0.007(2)
C6 0.048(2) 0.055(3) 0.047(2) 0.003(2) 0.0044(17) 0.007(2)
C7 0.045(2) 0.068(3) 0.054(2) 0.003(2) 0.0105(18) 0.009(2)
C8 0.049(2) 0.072(3) 0.048(2) -0.004(2) 0.0090(17) -0.003(2)
C9 0.054(3) 0.087(4) 0.067(3) 0.002(3) -0.003(2) -0.007(3)
C10 0.045(2) 0.071(3) 0.055(2) 0.000(2) 0.0087(17) -0.004(2)
C11 0.061(2) 0.071(4) 0.0451(19) -0.010(2) 0.0138(17) -0.008(2)
C12 0.053(2) 0.055(3) 0.058(2) 0.005(2) 0.0186(18) 0.005(2)
C13 0.050(2) 0.045(2) 0.0483(18) 0.006(2) 0.0108(16) 0.003(2)
C14 0.066(3) 0.047(3) 0.064(3) 0.004(2) 0.013(2) 0.006(2)
C15 0.060(3) 0.063(3) 0.078(3) -0.005(3) 0.020(2) 0.014(2)
C16 0.058(3) 0.110(5) 0.071(3) 0.012(3) 0.024(2) 0.004(3)
C17 0.074(3) 0.054(3) 0.102(4) 0.024(3) 0.019(3) -0.011(3)
C18 0.069(3) 0.043(3) 0.081(3) 0.008(2) 0.018(2) 0.010(2)
C19 0.069(3) 0.080(4) 0.049(2) 0.000(2) 0.0138(19) 0.002(3)
C20 0.064(3) 0.093(5) 0.054(2) -0.001(3) 0.002(2) -0.008(3)
C21 0.061(3) 0.069(4) 0.081(3) 0.017(3) 0.005(2) 0.014(3)
C22 0.077(4) 0.064(4) 0.111(5) -0.015(3) 0.013(3) -0.011(3)
C23 0.075(3) 0.074(4) 0.084(4) 0.001(3) 0.025(3) -0.013(3)
C24 0.062(3) 0.227(10) 0.091(4) -0.026(6) 0.045(3) -0.029(5)
C25 0.101(5) 0.236(12) 0.087(4) -0.019(6) 0.062(4) -0.016(7)
C26 0.092(4) 0.090(5) 0.085(3) -0.005(4) 0.040(3) 0.007(4)
C27 0.066(3) 0.072(4) 0.087(3) 0.016(3) 0.028(3) 0.008(3)
C28 0.050(2) 0.071(3) 0.081(3) 0.017(3) 0.031(2) 0.003(2)
C29 0.054(2) 0.061(3) 0.075(3) -0.016(2) 0.035(2) -0.007(2)
C30 0.047(2) 0.069(3) 0.079(3) -0.015(3) 0.031(2) 0.000(2)
C31 0.051(2) 0.069(3) 0.072(3) -0.017(3) 0.024(2) -0.008(2)
C32 0.104(4) 0.053(3) 0.100(4) -0.013(3) 0.049(3) 0.002(3)
C33 0.049(2) 0.051(3) 0.068(3) -0.011(2) 0.0182(19) 0.0022(19)
C34 0.053(2) 0.053(3) 0.069(3) -0.013(2) 0.020(2) -0.006(2)
C35 0.055(3) 0.059(3) 0.074(3) -0.022(3) 0.035(2) -0.005(2)
C36 0.042(2) 0.050(3) 0.066(2) -0.009(2) 0.0265(18) -0.0047(19)
C37 0.39(2) 0.54(3) 0.285(16) 0.30(2) 0.289(17) 0.40(2)
C38 0.126(6) 0.051(3) 0.179(8) 0.020(4) 0.107(6) 0.001(4)
C39 0.082(5) 0.114(7) 0.145(8) 0.005(6) 0.022(5) 0.014(4)
C40 0.308(16) 0.155(11) 0.074(4) -0.042(6) 0.082(7) -0.057(12)
C41 0.224(12) 0.41(2) 0.144(8) -0.175(12) -0.091(8) 0.251(15)
C42 0.103(6) 0.141(9) 0.242(13) 0.098(10) 0.098(8) 0.021(6)
C43 0.061(4) 0.084(6) 0.207(10) -0.030(6) 0.035(5) 0.000(3)
C44 0.209(13) 0.34(2) 0.126(8) 0.137(12) -0.067(8) -0.043(15)
C45 0.117(8) 0.202(15) 0.79(5) -0.31(2) 0.218(16) -0.077(9)
C46 0.083(4) 0.112(6) 0.069(3) -0.015(4) 0.015(3) -0.008(4)

loop_
_atom_type_symbol
_atom_type_description
_atom_type_scat_dispersion_real
_atom_type_scat_dispersion_imag
_atom_type_scat_source
C C 0.0033 0.0016 'International Tables Vol C Tables 4.2.6.8 and 6.1.1.4'
H H 0.0000 0.0000 'International Tables Vol C Tables 4.2.6.8 and 6.1.1.4'
N N 0.0061 0.0033 'International Tables Vol C Tables 4.2.6.8 and 6.1.1.4'
O O 0.0106 0.0060 'International Tables Vol C Tables 4.2.6.8 and 6.1.1.4'

loop_
_geom_angle_atom_site_label_1
_geom_angle_atom_site_label_2
_geom_angle_atom_site_label_3
_geom_angle
C12 O1 C11 118.2(3)
C35 O3 C34 116.7(4)
C12 N1 C13 126.3(3)
C35 N2 C36 129.3(4)
C2 C1 C6 120.3(5)
C3 C2 C1 120.3(6)
C2 C3 C4 120.2(6)
C3 C4 C5 120.8(5)
C6 C5 C4 119.1(5)
C5 C6 C1 119.3(5)
C5 C6 C7 121.6(5)
C1 C6 C7 119.0(4)
O5 C7 C8 121.2(5)
O5 C7 C6 118.6(5)
C8 C7 C6 120.2(4)
C7 C8 C9 117.8(5)
C7 C8 C10 117.3(4)
C9 C8 C10 58.9(3)
C10 C9 C8 60.8(3)
C9 C10 C11 119.3(4)
C9 C10 C8 60.3(3)
C11 C10 C8 119.9(4)
O1 C11 C10 108.9(4)
O1 C11 C23 106.1(4)
C10 C11 C23 112.3(4)
O2 C12 N1 127.0(4)
O2 C12 O1 124.5(4)
N1 C12 O1 108.5(3)
N1 C13 C18 112.2(4)
N1 C13 C14 112.0(4)
C18 C13 C14 108.3(3)
N1 C13 C19 106.4(3)
C18 C13 C19 109.2(4)
C14 C13 C19 108.6(4)
C13 C14 C15 110.3(4)
C16 C15 C14 110.0(4)
C16 C15 C21 108.7(5)
C14 C15 C21 109.2(4)
C17 C16 C15 109.5(4)
C16 C17 C22 110.0(5)
C16 C17 C18 109.6(5)
C22 C17 C18 109.6(5)
C13 C18 C17 110.2(4)
C20 C19 C13 110.4(4)
C21 C20 C22 109.5(4)
C21 C20 C19 109.2(5)
C22 C20 C19 109.2(5)
C20 C21 C15 109.7(4)
C17 C22 C20 109.1(5)
C25 C24 C29 122.2(5)
C26 C25 C24 121.0(5)
C27 C26 C25 118.2(6)
C26 C27 C28 121.0(5)
C29 C28 C27 122.0(4)
C28 C29 C24 115.6(5)
C28 C29 C30 123.8(4)
C24 C29 C30 120.6(4)
O6 C30 C29 121.0(4)
O6 C30 C31 119.4(5)
C29 C30 C31 119.5(4)
C30 C31 C33 119.5(4)
C30 C31 C32 115.7(4)
C33 C31 C32 58.2(3)
C33 C32 C31 60.6(4)
C32 C33 C31 61.2(4)
C32 C33 C34 119.5(4)
C31 C33 C34 119.4(4)
O3 C34 C46 111.2(5)
O3 C34 C33 105.7(4)
C46 C34 C33 112.8(4)
O4 C35 N2 127.3(5)
O4 C35 O3 123.5(5)
N2 C35 O3 109.2(4)
C41 C36 C37 115.1(14)
C41 C36 C45 106.8(11)
C37 C36 C45 101.0(14)
C41 C36 N2 108.4(6)
C37 C36 N2 108.4(5)
C45 C36 N2 117.4(6)
C36 C37 C38 109.2(7)
C44 C38 C39 116.9(8)
C44 C38 C37 79.3(12)
C39 C38 C37 105.3(7)
C40 C39 C38 116.2(8)
C42 C40 C39 124.5(11)
C42 C40 C41 105.0(10)
C39 C40 C41 85.7(10)
C36 C41 C40 112.2(6)
C40 C42 C43 120.0(8)
C42 C43 C44 111.7(8)
C42 C43 C45 83.3(11)
C44 C43 C45 104.7(10)
C38 C44 C43 121.6(8)
C36 C45 C43 114.5(8)

loop_
_geom_bond_atom_site_label_1
_geom_bond_atom_site_label_2
_geom_bond_distance
O1 C12 1.360(5)
O1 C11 1.433(5)
O2 C12 1.209(5)
O3 C35 1.361(6)
O3 C34 1.438(6)
O4 C35 1.195(6)
O5 C7 1.223(6)
O6 C30 1.219(5)
N1 C12 1.339(5)
N1 C13 1.473(5)
N2 C35 1.313(7)
N2 C36 1.464(6)
C1 C2 1.374(8)
C1 C6 1.397(7)
C2 C3 1.362(8)
C3 C4 1.364(8)
C4 C5 1.399(8)
C5 C6 1.376(7)
C6 C7 1.496(7)
C7 C8 1.469(7)
C8 C9 1.506(7)
C8 C10 1.514(7)
C9 C10 1.486(6)
C10 C11 1.509(8)
C11 C23 1.517(7)
C13 C18 1.509(7)
C13 C14 1.525(7)
C13 C19 1.531(5)
C14 C15 1.526(7)
C15 C16 1.515(9)
C15 C21 1.527(7)
C16 C17 1.502(9)
C17 C22 1.513(9)
C17 C18 1.539(7)
C19 C20 1.527(7)
C20 C21 1.516(9)
C20 C22 1.525(9)
C24 C25 1.370(9)
C24 C29 1.379(7)
C25 C26 1.358(9)
C26 C27 1.353(7)
C27 C28 1.377(7)
C28 C29 1.377(6)
C29 C30 1.481(7)
C30 C31 1.481(7)
C31 C33 1.504(7)
C31 C32 1.514(9)
C32 C33 1.468(8)
C33 C34 1.507(6)
C34 C46 1.487(8)
C36 C41 1.305(9)
C36 C37 1.340(14)
C36 C45 1.460(10)
C37 C38 1.883(19)
C38 C44 1.361(15)
C38 C39 1.457(12)
C39 C40 1.351(14)
C40 C42 1.287(15)
C40 C41 1.780(15)
C42 C43 1.467(15)
C43 C44 1.476(17)
C43 C45 1.673(16)
